data_2207703
loop_
_publ_author_name
'Salmon, Lionel'
'Thu\'ery, Pierre'
'Ephritikhine, Michel'

_publ_section_title
;
 A heterobimetallic zinc(II)/uranium(IV) complex with the Schiff base
 2-amino-<i>N</i>,<i>N</i>'-bis(3-hydroxysalicylidene)benzylamine
;
_journal_coeditor_code XU6075
_journal_issue 12
_journal_name_full 'Acta Crystallographica Section E'
_journal_page_first m2607
_journal_page_last m2609
_journal_paper_doi 10.1107/S1600536805035488
_journal_volume 61
_journal_year 2005
_chemical_formula_iupac '[U Zn (C21 H14 N2 O4) (C5 H7 O2)2 (C5 H5 N)], C4 H8 O'
_chemical_formula_moiety 'C36 H33 N3 O8 U Zn, C4 H8 O'
_chemical_formula_sum 'C40 H41 N3 O9 U Zn'
_chemical_formula_weight 1011.16
_chemical_name_systematic
;
A heterobimetallic zinc(II)/uranium(IV) complex with the Schiff base
2-amino-N,N'-bis(3-hydroxysalicylidene)benzylamine tetrahydrofuran solvate
;
_space_group_IT_number 61
_symmetry_cell_setting orthorhombic
_symmetry_space_group_name_Hall '-P 2ac 2ab'
_symmetry_space_group_name_H-M 'P b c a'
_atom_sites_solution_hydrogens geom
_atom_sites_solution_primary patter
_atom_sites_solution_secondary difmap
_audit_creation_method SHELXL-97
_cell_angle_alpha 90.00
_cell_angle_beta 90.00
_cell_angle_gamma 90.00
_cell_formula_units_Z 8
_cell_length_a 16.6996(8)
_cell_length_b 19.5711(6)
_cell_length_c 22.9680(11)
_cell_measurement_reflns_used 49102
_cell_measurement_temperature 100(2)
_cell_measurement_theta_max 25.7
_cell_measurement_theta_min 2.6
_cell_volume 7506.6(6)
_computing_cell_refinement 'HKL2000 (Otwinowski & Minor, 1997)'
_computing_data_collection 'KappaCCD Server Software (Nonius, 1997)'
_computing_data_reduction HKL2000
_computing_molecular_graphics 'SHELXTL (Bruker, 1999)'
_computing_publication_material 'SHELXTL and PLATON (Spek, 2003)'
_computing_structure_refinement 'SHELXL97 (Sheldrick, 1997)'
_computing_structure_solution 'SHELXS97 (Sheldrick, 1997)'
_diffrn_ambient_temperature 100(2)
_diffrn_measured_fraction_theta_full 1.00
_diffrn_measured_fraction_theta_max 1.00
_diffrn_measurement_device_type 'Nonius KappaCCD'
_diffrn_measurement_method \f
_diffrn_radiation_monochromator graphite
_diffrn_radiation_source 'fine-focus sealed tube'
_diffrn_radiation_type MoK\a
_diffrn_radiation_wavelength 0.71073
_diffrn_reflns_av_R_equivalents 0.081
_diffrn_reflns_av_sigmaI/netI 0.079
_diffrn_reflns_limit_h_max 20
_diffrn_reflns_limit_h_min -20
_diffrn_reflns_limit_k_max 23
_diffrn_reflns_limit_k_min -23
_diffrn_reflns_limit_l_max 27
_diffrn_reflns_limit_l_min -27
_diffrn_reflns_number 49102
_diffrn_reflns_theta_full 25.7
_diffrn_reflns_theta_max 25.7
_diffrn_reflns_theta_min 2.6
_diffrn_standards_decay_% 0
_diffrn_standards_interval_time 0
_diffrn_standards_number 0
_exptl_absorpt_coefficient_mu 5.009
_exptl_absorpt_correction_T_max 0.860
_exptl_absorpt_correction_T_min 0.438
_exptl_absorpt_correction_type refdelf
_exptl_absorpt_process_details '(DELABS in PLATON; Spek, 2003)'
_exptl_crystal_colour 'translucent light yellow'
_exptl_crystal_density_diffrn 1.789
_exptl_crystal_description platelet
_exptl_crystal_F_000 3968
_exptl_crystal_size_max 0.15
_exptl_crystal_size_mid 0.10
_exptl_crystal_size_min 0.03
_refine_diff_density_max 0.60
_refine_diff_density_min -0.75
_refine_ls_extinction_method none
_refine_ls_goodness_of_fit_ref 1.028
_refine_ls_hydrogen_treatment constr
_refine_ls_matrix_type full
_refine_ls_number_parameters 491
_refine_ls_number_reflns 7103
_refine_ls_number_restraints 0
_refine_ls_restrained_S_all 1.028
_refine_ls_R_factor_all 0.118
_refine_ls_R_factor_gt 0.048
_refine_ls_shift/su_max 0.001
_refine_ls_shift/su_mean 0.000
_refine_ls_structure_factor_coef Fsqd
_refine_ls_weighting_details 'calc w = 1/[\s^2^(Fo^2^)+27.6914P] where P = (Fo^2^+2Fc^2^)/3'
_refine_ls_weighting_scheme calc
_refine_ls_wR_factor_gt 0.066
_refine_ls_wR_factor_ref 0.083
_reflns_number_gt 3665
_reflns_number_total 7106
_reflns_threshold_expression I>2\s(I)
_cod_data_source_file xu6075.cif
_cod_data_source_block I
_cod_database_code 2207703
_cod_database_fobs_code 2207703

loop_
_symmetry_equiv_pos_as_xyz
'x, y, z'
'-x+1/2, -y, z+1/2'
'-x, y+1/2, -z+1/2'
'x+1/2, -y+1/2, -z'
'-x, -y, -z'
'x-1/2, y, -z-1/2'
'x, -y-1/2, z-1/2'
'-x-1/2, y-1/2, z'

loop_
_atom_site_label
_atom_site_fract_x
_atom_site_fract_y
_atom_site_fract_z
_atom_site_U_iso_or_equiv
_atom_site_adp_type
_atom_site_calc_flag
_atom_site_refinement_flags
_atom_site_occupancy
_atom_site_type_symbol
U 0.74929(3) 0.093970(12) 0.462215(11) 0.01989(7) Uani d . 1 U
Zn 0.74730(8) -0.04382(4) 0.57256(3) 0.02057(18) Uani d . 1 Zn
O1 0.6988(3) 0.0326(2) 0.3875(2) 0.0204(12) Uani d . 1 O
O2 0.7129(3) -0.0212(2) 0.4891(2) 0.0202(12) Uani d . 1 O
O3 0.7814(3) 0.0530(2) 0.5607(2) 0.0207(12) Uani d . 1 O
O4 0.8022(3) 0.1747(3) 0.5207(2) 0.0246(14) Uani d . 1 O
O5 0.8643(3) 0.0223(3) 0.4540(3) 0.0285(14) Uani d . 1 O
O6 0.8394(3) 0.1416(3) 0.3940(3) 0.0253(14) Uani d . 1 O
O7 0.6749(3) 0.1823(3) 0.4171(3) 0.0235(13) Uani d . 1 O
O8 0.6277(3) 0.1126(3) 0.5141(3) 0.0267(14) Uani d . 1 O
N1 0.7816(4) -0.1385(3) 0.5468(3) 0.0218(16) Uani d . 1 N
N2 0.8185(4) -0.0462(3) 0.6482(3) 0.0207(15) Uani d . 1 N
N3 0.6321(4) -0.0602(3) 0.6040(3) 0.0220(16) Uani d . 1 N
C1 0.6926(5) -0.0365(4) 0.3899(4) 0.0216(18) Uani d . 1 C
C2 0.7064(5) -0.0655(4) 0.4450(4) 0.0200(19) Uani d . 1 C
C3 0.7160(5) -0.1372(4) 0.4510(4) 0.0201(18) Uani d . 1 C
C4 0.7010(5) -0.1791(4) 0.4018(4) 0.026(2) Uani d . 1 C
H4 0.7052 -0.2264 0.4050 0.031 Uiso calc R 1 H
C5 0.6801(5) -0.1501(4) 0.3491(4) 0.0269(19) Uani d . 1 C
H5 0.6671 -0.1780 0.3177 0.032 Uiso calc R 1 H
C6 0.6785(5) -0.0779(4) 0.3425(4) 0.025(2) Uani d . 1 C
H6 0.6679 -0.0587 0.3063 0.030 Uiso calc R 1 H
C7 0.7556(7) -0.1685(3) 0.5005(3) 0.0247(17) Uani d . 1 C
H7 0.7632 -0.2155 0.4987 0.030 Uiso calc R 1 H
C8 0.8381(5) -0.1761(4) 0.5848(4) 0.024(2) Uani d . 1 C
H8A 0.8916 -0.1586 0.5779 0.029 Uiso calc R 1 H
H8B 0.8378 -0.2238 0.5734 0.029 Uiso calc R 1 H
C9 0.8211(5) -0.1719(4) 0.6486(4) 0.0219(19) Uani d . 1 C
C10 0.8135(5) -0.2316(4) 0.6801(4) 0.028(2) Uani d . 1 C
H10 0.8183 -0.2729 0.6604 0.034 Uiso calc R 1 H
C11 0.7992(5) -0.2331(4) 0.7389(4) 0.035(2) Uani d . 1 C
H11 0.7923 -0.2745 0.7581 0.042 Uiso calc R 1 H
C12 0.7952(5) -0.1722(4) 0.7692(4) 0.028(2) Uani d . 1 C
H12 0.7877 -0.1724 0.8093 0.033 Uiso calc R 1 H
C13 0.8024(5) -0.1099(4) 0.7391(4) 0.0235(19) Uani d . 1 C
H13 0.7980 -0.0688 0.7593 0.028 Uiso calc R 1 H
C14 0.8159(5) -0.1094(4) 0.6799(4) 0.0218(19) Uani d . 1 C
C15 0.8477(4) 0.0073(4) 0.6736(4) 0.0192(18) Uani d . 1 C
H15 0.8705 0.0003 0.7100 0.023 Uiso calc R 1 H
C16 0.8489(4) 0.0768(4) 0.6517(4) 0.0188(18) Uani d . 1 C
C17 0.8182(4) 0.0955(4) 0.5961(3) 0.0199(17) Uani d . 1 C
C18 0.8285(4) 0.1632(4) 0.5751(4) 0.0220(18) Uani d . 1 C
C19 0.8629(5) 0.2114(4) 0.6108(4) 0.027(2) Uani d . 1 C
H19 0.8672 0.2563 0.5979 0.032 Uiso calc R 1 H
C20 0.8916(5) 0.1944(4) 0.6664(4) 0.031(2) Uani d . 1 C
H20 0.9153 0.2276 0.6897 0.037 Uiso calc R 1 H
C21 0.8843(5) 0.1280(4) 0.6862(4) 0.024(2) Uani d . 1 C
H21 0.9032 0.1170 0.7231 0.029 Uiso calc R 1 H
C22 0.9838(5) -0.0393(4) 0.4373(4) 0.033(2) Uani d . 1 C
H22A 0.9667 -0.0627 0.4719 0.049 Uiso calc R 1 H
H22B 1.0384 -0.0249 0.4418 0.049 Uiso calc R 1 H
H22C 0.9797 -0.0695 0.4045 0.049 Uiso calc R 1 H
C23 0.9316(5) 0.0221(5) 0.4274(4) 0.030(2) Uani d . 1 C
C24 0.9571(5) 0.0756(4) 0.3905(4) 0.027(2) Uani d . 1 C
H24 1.0089 0.0739 0.3756 0.032 Uiso calc R 1 H
C25 0.9093(5) 0.1303(4) 0.3753(4) 0.026(2) Uani d . 1 C
C26 0.9419(5) 0.1827(4) 0.3325(4) 0.030(2) Uani d . 1 C
H26A 0.9085 0.1838 0.2985 0.045 Uiso calc R 1 H
H26B 0.9954 0.1703 0.3214 0.045 Uiso calc R 1 H
H26C 0.9424 0.2269 0.3504 0.045 Uiso calc R 1 H
C27 0.5946(5) 0.2730(4) 0.3827(4) 0.032(2) Uani d . 1 C
H27A 0.6360 0.3070 0.3848 0.047 Uiso calc R 1 H
H27B 0.5438 0.2937 0.3914 0.047 Uiso calc R 1 H
H27C 0.5931 0.2540 0.3442 0.047 Uiso calc R 1 H
C28 0.6116(5) 0.2169(4) 0.4263(4) 0.0230(19) Uani d . 1 C
C29 0.5603(5) 0.2077(4) 0.4740(4) 0.027(2) Uani d . 1 C
H29 0.5173 0.2375 0.4780 0.032 Uiso calc R 1 H
C30 0.5699(5) 0.1567(4) 0.5156(4) 0.028(2) Uani d . 1 C
C31 0.5104(5) 0.1508(5) 0.5643(4) 0.041(2) Uani d . 1 C
H31A 0.4763 0.1121 0.5576 0.062 Uiso calc R 1 H
H31B 0.4785 0.1916 0.5659 0.062 Uiso calc R 1 H
H31C 0.5383 0.1451 0.6005 0.062 Uiso calc R 1 H
C32 0.5700(5) -0.0310(4) 0.5770(4) 0.028(2) Uani d . 1 C
H32 0.5801 -0.0027 0.5453 0.033 Uiso calc R 1 H
C33 0.4920(5) -0.0408(4) 0.5937(4) 0.029(2) Uani d . 1 C
H33 0.4507 -0.0197 0.5734 0.035 Uiso calc R 1 H
C34 0.4752(5) -0.0819(4) 0.6409(4) 0.026(2) Uani d . 1 C
H34 0.4227 -0.0885 0.6534 0.031 Uiso calc R 1 H
C35 0.5379(5) -0.1127(4) 0.6689(4) 0.029(2) Uani d . 1 C
H35 0.5283 -0.1415 0.7003 0.035 Uiso calc R 1 H
C36 0.6154(5) -0.1009(4) 0.6504(4) 0.029(2) Uani d . 1 C
H36 0.6575 -0.1214 0.6703 0.035 Uiso calc R 1 H
O9 0.6890(4) 0.0195(3) 0.7262(3) 0.0391(17) Uani d . 1 O
C37 0.6405(5) 0.0040(5) 0.7761(4) 0.035(2) Uani d . 1 C
H37A 0.6741 -0.0037 0.8100 0.042 Uiso calc R 1 H
H37B 0.6091 -0.0369 0.7691 0.042 Uiso calc R 1 H
C38 0.5866(6) 0.0642(5) 0.7859(5) 0.054(3) Uani d . 1 C
H38A 0.6110 0.0971 0.8119 0.065 Uiso calc R 1 H
H38B 0.5354 0.0500 0.8018 0.065 Uiso calc R 1 H
C39 0.5770(6) 0.0933(5) 0.7250(5) 0.049(3) Uani d . 1 C
H39A 0.5358 0.0694 0.7033 0.059 Uiso calc R 1 H
H39B 0.5646 0.1417 0.7261 0.059 Uiso calc R 1 H
C40 0.6592(5) 0.0804(4) 0.6998(5) 0.036(2) Uani d . 1 C
H40A 0.6559 0.0747 0.6579 0.043 Uiso calc R 1 H
H40B 0.6945 0.1185 0.7081 0.043 Uiso calc R 1 H

loop_
_atom_site_aniso_label
_atom_site_aniso_U_11
_atom_site_aniso_U_22
_atom_site_aniso_U_33
_atom_site_aniso_U_12
_atom_site_aniso_U_13
_atom_site_aniso_U_23
U 0.02012(12) 0.01899(12) 0.02056(12) 0.0011(2) 0.0002(3) 0.00084(12)
Zn 0.0213(4) 0.0207(4) 0.0197(4) 0.0011(6) 0.0000(7) 0.0006(3)
O1 0.026(3) 0.017(3) 0.018(3) -0.001(2) -0.004(2) 0.002(2)
O2 0.026(3) 0.021(3) 0.013(3) 0.003(2) 0.001(2) 0.001(2)
O3 0.026(3) 0.020(3) 0.016(3) -0.006(2) -0.002(2) -0.001(2)
O4 0.029(3) 0.021(3) 0.024(4) 0.000(2) -0.006(3) -0.003(2)
O5 0.023(3) 0.027(3) 0.036(4) 0.008(3) -0.003(3) 0.004(3)
O6 0.021(3) 0.024(3) 0.031(4) -0.004(2) 0.002(3) -0.001(3)
O7 0.027(3) 0.021(3) 0.022(3) 0.006(3) -0.001(3) 0.003(3)
O8 0.024(3) 0.024(3) 0.032(4) 0.003(2) 0.004(3) 0.003(2)
N1 0.023(3) 0.019(3) 0.023(4) 0.003(3) 0.002(3) 0.002(3)
N2 0.024(4) 0.022(4) 0.016(4) 0.002(3) 0.003(3) 0.001(3)
N3 0.026(4) 0.023(4) 0.018(4) 0.002(3) 0.004(3) -0.002(3)
C1 0.016(4) 0.025(4) 0.024(5) -0.002(3) 0.005(4) -0.005(4)
C2 0.015(4) 0.020(4) 0.025(5) 0.002(3) -0.001(3) -0.002(3)
C3 0.020(4) 0.021(4) 0.019(5) -0.002(3) 0.000(3) -0.001(3)
C4 0.025(5) 0.021(4) 0.031(6) -0.001(4) -0.004(4) -0.005(4)
C5 0.028(5) 0.028(5) 0.025(5) -0.002(4) -0.006(4) 0.000(4)
C6 0.017(4) 0.038(5) 0.020(5) 0.004(4) -0.005(4) 0.000(4)
C7 0.023(4) 0.022(4) 0.029(4) -0.001(5) 0.002(6) 0.002(3)
C8 0.032(5) 0.017(4) 0.024(5) 0.002(4) 0.000(4) -0.002(3)
C9 0.017(4) 0.025(5) 0.024(5) 0.002(3) 0.001(4) 0.003(4)
C10 0.036(5) 0.021(4) 0.027(6) -0.001(4) -0.007(4) 0.006(4)
C11 0.040(6) 0.027(5) 0.038(6) 0.000(4) -0.005(5) 0.013(4)
C12 0.027(5) 0.042(5) 0.015(5) -0.003(4) 0.000(4) 0.007(4)
C13 0.022(4) 0.026(4) 0.023(5) 0.005(4) -0.003(4) 0.003(4)
C14 0.016(4) 0.023(4) 0.026(5) 0.002(3) -0.005(4) -0.006(4)
C15 0.018(4) 0.025(4) 0.015(5) 0.003(3) 0.001(3) -0.007(3)
C16 0.017(4) 0.026(4) 0.014(5) -0.003(3) 0.006(3) -0.003(3)
C17 0.017(4) 0.026(4) 0.017(4) -0.003(4) 0.005(3) -0.004(4)
C18 0.016(4) 0.030(5) 0.020(5) -0.003(4) 0.003(3) -0.009(4)
C19 0.030(5) 0.020(4) 0.031(6) 0.003(4) 0.002(4) -0.003(4)
C20 0.030(5) 0.036(5) 0.027(6) -0.013(4) 0.003(4) -0.011(4)
C21 0.013(4) 0.036(5) 0.024(5) -0.011(4) 0.006(4) -0.008(4)
C22 0.029(5) 0.030(5) 0.039(6) 0.011(4) 0.003(4) 0.000(4)
C23 0.025(5) 0.039(5) 0.025(6) 0.004(4) -0.010(4) -0.012(4)
C24 0.020(5) 0.032(5) 0.028(6) -0.005(4) 0.005(4) -0.002(4)
C25 0.028(5) 0.031(5) 0.020(5) -0.010(4) 0.002(4) -0.001(4)
C26 0.029(5) 0.032(5) 0.030(6) -0.001(4) 0.011(4) -0.001(4)
C27 0.038(5) 0.025(5) 0.032(6) 0.009(4) -0.006(4) 0.002(4)
C28 0.030(5) 0.013(4) 0.027(5) -0.002(4) -0.004(4) 0.000(4)
C29 0.026(4) 0.023(4) 0.031(6) 0.008(4) 0.002(4) -0.004(4)
C30 0.027(4) 0.021(4) 0.036(5) 0.004(4) -0.004(4) -0.014(4)
C31 0.040(5) 0.056(6) 0.027(5) 0.002(5) 0.008(4) -0.009(5)
C32 0.024(5) 0.029(5) 0.030(6) -0.007(4) -0.002(4) 0.003(4)
C33 0.032(5) 0.029(5) 0.027(6) 0.001(4) -0.006(4) 0.002(4)
C34 0.017(4) 0.033(5) 0.028(6) 0.002(4) 0.002(4) -0.003(4)
C35 0.036(5) 0.032(5) 0.019(5) -0.007(4) 0.008(4) 0.002(4)
C36 0.021(4) 0.034(5) 0.031(5) 0.002(4) -0.001(4) -0.005(4)
O9 0.035(4) 0.036(4) 0.046(5) 0.003(3) 0.012(3) 0.005(3)
C37 0.038(5) 0.039(5) 0.027(6) -0.002(5) 0.003(4) 0.007(4)
C38 0.048(7) 0.071(7) 0.044(7) 0.022(6) 0.031(6) 0.014(6)
C39 0.043(6) 0.050(6) 0.054(7) 0.014(6) 0.015(5) 0.011(6)
C40 0.032(5) 0.029(5) 0.047(7) 0.002(4) 0.002(5) -0.003(4)

loop_
_atom_type_symbol
_atom_type_description
_atom_type_scat_dispersion_real
_atom_type_scat_dispersion_imag
_atom_type_scat_source
C C 0.0033 0.0016 'International Tables Vol C Tables 4.2.6.8 and 6.1.1.4'
H H 0.0000 0.0000 'International Tables Vol C Tables 4.2.6.8 and 6.1.1.4'
N N 0.0061 0.0033 'International Tables Vol C Tables 4.2.6.8 and 6.1.1.4'
O O 0.0106 0.0060 'International Tables Vol C Tables 4.2.6.8 and 6.1.1.4'
Zn Zn 0.2839 1.4301 'International Tables Vol C Tables 4.2.6.8 and 6.1.1.4'
U U -9.6767 9.6646 'International Tables Vol C Tables 4.2.6.8 and 6.1.1.4'

loop_
_geom_angle_atom_site_label_1
_geom_angle_atom_site_label_2
_geom_angle_atom_site_label_3
_geom_angle
_geom_angle_publ_flag
O1 U O2 66.66(18) yes
O2 U O3 60.99(17) yes
O3 U O4 66.10(17) yes
O4 U O1 166.46(19) yes
O5 U O6 70.57(19) yes
O6 U O7 75.89(19) yes
O7 U O8 70.09(19) yes
O8 U O5 144.65(19) yes
O4 U O6 82.5(2) ?
O1 U O6 86.77(19) ?
O4 U O7 87.40(19) ?
O1 U O7 81.97(19) ?
O4 U O8 85.92(19) ?
O1 U O8 98.21(19) ?
O6 U O8 144.45(18) ?
O4 U O5 98.3(2) ?
O1 U O5 85.86(19) ?
O7 U O5 144.8(2) ?
O4 U O2 126.88(19) ?
O6 U O2 134.25(18) ?
O7 U O2 131.41(18) ?
O8 U O2 78.49(17) ?
O5 U O2 70.96(18) ?
O1 U O3 127.36(17) ?
O6 U O3 126.85(18) ?
O7 U O3 139.01(18) ?
O8 U O3 77.05(18) ?
O5 U O3 72.87(19) ?
O2 Zn N1 90.2(2) yes
N1 Zn N2 93.5(3) yes
N2 Zn O3 88.4(2) yes
O2 Zn O3 75.3(2) yes
O2 Zn N3 95.7(2) yes
O3 Zn N3 117.2(2) yes
N1 Zn N3 102.8(3) yes
N2 Zn N3 103.4(3) yes
O3 Zn N1 138.3(2) yes
O2 Zn N2 159.2(2) yes
C1 O1 U 121.9(5) ?
C2 O2 Zn 126.2(5) ?
C2 O2 U 115.6(5) ?
Zn O2 U 111.8(2) ?
C17 O3 Zn 130.4(5) ?
C17 O3 U 117.6(4) ?
Zn O3 U 111.9(2) ?
C18 O4 U 124.4(5) ?
C23 O5 U 138.3(6) ?
C25 O6 U 138.1(5) ?
C28 O7 U 138.7(5) ?
C30 O8 U 138.6(5) ?
C7 N1 C8 118.3(6) ?
C7 N1 Zn 124.1(6) ?
C8 N1 Zn 117.6(5) ?
C15 N2 C14 118.7(7) ?
C15 N2 Zn 124.6(6) ?
C14 N2 Zn 114.8(5) ?
C32 N3 C36 117.1(7) ?
C32 N3 Zn 119.4(5) ?
C36 N3 Zn 123.5(5) ?
O1 C1 C6 124.6(8) ?
O1 C1 C2 115.3(7) ?
C6 C1 C2 120.1(7) ?
O2 C2 C1 115.6(7) ?
O2 C2 C3 123.9(8) ?
C1 C2 C3 120.4(7) ?
C2 C3 C4 118.3(8) ?
C2 C3 C7 123.0(7) ?
C4 C3 C7 117.5(7) ?
C5 C4 C3 120.3(8) ?
C5 C4 H4 119.9 ?
C3 C4 H4 119.9 ?
C4 C5 C6 120.5(8) ?
C4 C5 H5 119.7 ?
C6 C5 H5 119.7 ?
C1 C6 C5 119.8(8) ?
C1 C6 H6 120.1 ?
C5 C6 H6 120.1 ?
N1 C7 C3 127.4(7) ?
N1 C7 H7 116.3 ?
C3 C7 H7 116.3 ?
N1 C8 C9 115.4(7) ?
N1 C8 H8A 108.4 ?
C9 C8 H8A 108.4 ?
N1 C8 H8B 108.4 ?
C9 C8 H8B 108.4 ?
H8A C8 H8B 107.5 ?
C10 C9 C14 117.2(8) ?
C10 C9 C8 119.1(7) ?
C14 C9 C8 123.7(7) ?
C11 C10 C9 123.5(8) ?
C11 C10 H10 118.3 ?
C9 C10 H10 118.3 ?
C10 C11 C12 119.0(8) ?
C10 C11 H11 120.5 ?
C12 C11 H11 120.5 ?
C11 C12 C13 119.8(8) ?
C11 C12 H12 120.1 ?
C13 C12 H12 120.1 ?
C14 C13 C12 120.3(8) ?
C14 C13 H13 119.9 ?
C12 C13 H13 119.9 ?
C13 C14 C9 120.2(7) ?
C13 C14 N2 120.7(7) ?
C9 C14 N2 118.9(7) ?
N2 C15 C16 127.5(8) ?
N2 C15 H15 116.3 ?
C16 C15 H15 116.3 ?
C21 C16 C17 118.2(7) ?
C21 C16 C15 118.7(8) ?
C17 C16 C15 123.1(7) ?
O3 C17 C18 115.9(7) ?
O3 C17 C16 124.0(7) ?
C18 C17 C16 120.1(7) ?
O4 C18 C19 125.1(8) ?
O4 C18 C17 115.7(7) ?
C19 C18 C17 119.2(8) ?
C18 C19 C20 121.5(8) ?
C18 C19 H19 119.3 ?
C20 C19 H19 119.3 ?
C21 C20 C19 119.5(8) ?
C21 C20 H20 120.2 ?
C19 C20 H20 120.2 ?
C20 C21 C16 121.4(8) ?
C20 C21 H21 119.3 ?
C16 C21 H21 119.3 ?
C23 C22 H22A 109.5 ?
C23 C22 H22B 109.5 ?
H22A C22 H22B 109.5 ?
C23 C22 H22C 109.5 ?
H22A C22 H22C 109.5 ?
H22B C22 H22C 109.5 ?
O5 C23 C24 123.3(8) ?
O5 C23 C22 116.1(8) ?
C24 C23 C22 120.6(8) ?
C25 C24 C23 123.5(8) ?
C25 C24 H24 118.2 ?
C23 C24 H24 118.2 ?
O6 C25 C24 125.8(8) ?
O6 C25 C26 115.6(8) ?
C24 C25 C26 118.6(8) ?
C25 C26 H26A 109.5 ?
C25 C26 H26B 109.5 ?
H26A C26 H26B 109.5 ?
C25 C26 H26C 109.5 ?
H26A C26 H26C 109.5 ?
H26B C26 H26C 109.5 ?
C28 C27 H27A 109.5 ?
C28 C27 H27B 109.5 ?
H27A C27 H27B 109.5 ?
C28 C27 H27C 109.5 ?
H27A C27 H27C 109.5 ?
H27B C27 H27C 109.5 ?
O7 C28 C29 124.7(8) ?
O7 C28 C27 115.6(8) ?
C29 C28 C27 119.7(7) ?
C30 C29 C28 124.0(7) ?
C30 C29 H29 118.0 ?
C28 C29 H29 118.0 ?
O8 C30 C29 123.0(8) ?
O8 C30 C31 117.6(8) ?
C29 C30 C31 119.4(8) ?
C30 C31 H31A 109.5 ?
C30 C31 H31B 109.5 ?
H31A C31 H31B 109.5 ?
C30 C31 H31C 109.5 ?
H31A C31 H31C 109.5 ?
H31B C31 H31C 109.5 ?
N3 C32 C33 123.2(8) ?
N3 C32 H32 118.4 ?
C33 C32 H32 118.4 ?
C32 C33 C34 119.7(8) ?
C32 C33 H33 120.1 ?
C34 C33 H33 120.1 ?
C35 C34 C33 118.0(8) ?
C35 C34 H34 121.0 ?
C33 C34 H34 121.0 ?
C34 C35 C36 120.0(8) ?
C34 C35 H35 120.0 ?
C36 C35 H35 120.0 ?
N3 C36 C35 122.0(8) ?
N3 C36 H36 119.0 ?
C35 C36 H36 119.0 ?
C40 O9 C37 108.7(7) ?
O9 C37 C38 107.0(7) ?
O9 C37 H37A 110.3 ?
C38 C37 H37A 110.3 ?
O9 C37 H37B 110.3 ?
C38 C37 H37B 110.3 ?
H37A C37 H37B 108.6 ?
C37 C38 C39 102.7(8) ?
C37 C38 H38A 111.2 ?
C39 C38 H38A 111.2 ?
C37 C38 H38B 111.2 ?
C39 C38 H38B 111.2 ?
H38A C38 H38B 109.1 ?
C40 C39 C38 101.3(8) ?
C40 C39 H39A 111.5 ?
C38 C39 H39A 111.5 ?
C40 C39 H39B 111.5 ?
C38 C39 H39B 111.5 ?
H39A C39 H39B 109.3 ?
O9 C40 C39 107.0(8) ?
O9 C40 H40A 110.3 ?
C39 C40 H40A 110.3 ?
O9 C40 H40B 110.3 ?
C39 C40 H40B 110.3 ?
H40A C40 H40B 108.6 ?

loop_
_geom_bond_atom_site_label_1
_geom_bond_atom_site_label_2
_geom_bond_distance
_geom_bond_publ_flag
U O1 2.258(5) yes
U O2 2.415(5) yes
U O3 2.459(5) yes
U O4 2.255(5) yes
U O5 2.385(5) yes
U O6 2.364(6) yes
U O7 2.368(5) yes
U O8 2.383(5) yes
Zn O2 2.049(5) yes
Zn O3 1.997(5) yes
Zn N1 2.027(6) yes
Zn N2 2.105(7) yes
Zn N3 2.080(7) yes
U Zn 3.7009(8) ?
O1 C1 1.356(9) ?
O1 O2 2.571(8) ?
O2 C2 1.338(9) ?
O2 O3 2.473(7) ?
O2 N1 2.888(8) ?
O3 C17 1.317(9) ?
O3 O4 2.576(7) ?
O3 N2 2.862(8) ?
O4 C18 1.343(9) ?
O5 C23 1.280(10) ?
O6 C25 1.265(10) ?
O7 C28 1.272(9) ?
O8 C30 1.295(9) ?
N1 C7 1.290(10) ?
N1 C8 1.480(10) ?
N1 N2 3.010(9) ?
N2 C15 1.293(9) ?
N2 C14 1.437(10) ?
N3 C32 1.336(10) ?
N3 C36 1.359(10) ?
C1 C6 1.378(11) ?
C1 C2 1.406(11) ?
C2 C3 1.419(10) ?
C3 C4 1.419(11) ?
C3 C7 1.451(11) ?
C4 C5 1.382(11) ?
C4 H4 0.9300 ?
C5 C6 1.421(11) ?
C5 H5 0.9300 ?
C6 H6 0.9300 ?
C7 H7 0.9300 ?
C8 C9 1.495(11) ?
C8 H8A 0.9700 ?
C8 H8B 0.9700 ?
C9 C10 1.380(10) ?
C9 C14 1.422(10) ?
C10 C11 1.371(12) ?
C10 H10 0.9300 ?
C11 C12 1.382(12) ?
C11 H11 0.9300 ?
C12 C13 1.406(11) ?
C12 H12 0.9300 ?
C13 C14 1.380(11) ?
C13 H13 0.9300 ?
C15 C16 1.451(10) ?
C15 H15 0.9300 ?
C16 C21 1.407(10) ?
C16 C17 1.424(11) ?
C17 C18 1.419(11) ?
C18 C19 1.377(11) ?
C19 C20 1.403(12) ?
C19 H19 0.9300 ?
C20 C21 1.383(11) ?
C20 H20 0.9300 ?
C21 H21 0.9300 ?
C22 C23 1.503(11) ?
C22 H22A 0.9600 ?
C22 H22B 0.9600 ?
C22 H22C 0.9600 ?
C23 C24 1.413(12) ?
C24 C25 1.379(12) ?
C24 H24 0.9300 ?
C25 C26 1.522(11) ?
C26 H26A 0.9600 ?
C26 H26B 0.9600 ?
C26 H26C 0.9600 ?
C27 C28 1.515(11) ?
C27 H27A 0.9600 ?
C27 H27B 0.9600 ?
C27 H27C 0.9600 ?
C28 C29 1.401(11) ?
C29 C30 1.391(11) ?
C29 H29 0.9300 ?
C30 C31 1.500(12) ?
C31 H31A 0.9600 ?
C31 H31B 0.9600 ?
C31 H31C 0.9600 ?
C32 C33 1.371(12) ?
C32 H32 0.9300 ?
C33 C34 1.379(12) ?
C33 H33 0.9300 ?
C34 C35 1.368(12) ?
C34 H34 0.9300 ?
C35 C36 1.382(11) ?
C35 H35 0.9300 ?
C36 H36 0.9300 ?
O9 C40 1.426(10) ?
O9 C37 1.435(10) ?
C37 C38 1.500(12) ?
C37 H37A 0.9700 ?
C37 H37B 0.9700 ?
C38 C39 1.518(14) ?
C38 H38A 0.9700 ?
C38 H38B 0.9700 ?
C39 C40 1.512(12) ?
C39 H39A 0.9700 ?
C39 H39B 0.9700 ?
C40 H40A 0.9700 ?
C40 H40B 0.9700 ?
